data_7113639
loop_
_publ_author_name
'Clayden, Jonathan'
'Watson, David W.'
'Helliwell, Madeleine'
'Chambers, Mark'

_publ_section_title
;
 \b-Lactams or \g-lactams by 4-exo-trig or 5-endo-trig anionic
 cyclisation of lithiated acrylamide derivatives
;
_journal_coden_ASTM CHCOFS
_journal_issue 20
_journal_name_full
;
 Chemical Communications (Cambridge, United Kingdom)
;
_journal_page_first 2582
_journal_page_last 2583
_journal_paper_doi 10.1039/b308029c
_journal_year 2003
_chemical_formula_sum 'C26 H34 N2 O2'
_chemical_formula_weight 406.55
_space_group_IT_number 2
_symmetry_cell_setting triclinic
_symmetry_space_group_name_Hall '-P 1'
_symmetry_space_group_name_H-M 'P -1'
_atom_sites_solution_hydrogens geom
_atom_sites_solution_primary direct
_atom_sites_solution_secondary difmap
_audit_creation_method SHELXL-97
_cell_angle_alpha 84.715(2)
_cell_angle_beta 80.481(2)
_cell_angle_gamma 88.086(2)
_cell_formula_units_Z 2
_cell_length_a 9.5352(9)
_cell_length_b 10.0905(9)
_cell_length_c 12.3707(12)
_cell_measurement_reflns_used 3094
_cell_measurement_temperature 100(2)
_cell_measurement_theta_max 26.3815
_cell_measurement_theta_min 2.5135
_cell_volume 1168.67(19)
_computing_cell_refinement 'Bruker SMART'
_computing_data_collection 'Bruker SMART'
_computing_data_reduction 'Bruker SAINT'
_computing_molecular_graphics 'Bruker SHELXTL'
_computing_publication_material 'Bruker SHELXTL'
_computing_structure_refinement 'SHELXL-97 (Sheldrick, 1997)'
_computing_structure_solution 'SHELXS-97 (Sheldrick, 1990)'
_diffrn_ambient_temperature 100(2)
_diffrn_measured_fraction_theta_full 0.970
_diffrn_measured_fraction_theta_max 0.970
_diffrn_measurement_device_type 'CCD area detector'
_diffrn_measurement_method 'phi and omega scans'
_diffrn_radiation_monochromator graphite
_diffrn_radiation_source 'fine-focus sealed tube'
_diffrn_radiation_type MoK\a
_diffrn_radiation_wavelength 0.71073
_diffrn_reflns_av_R_equivalents 0.0238
_diffrn_reflns_av_sigmaI/netI 0.0451
_diffrn_reflns_limit_h_max 10
_diffrn_reflns_limit_h_min -11
_diffrn_reflns_limit_k_max 12
_diffrn_reflns_limit_k_min -12
_diffrn_reflns_limit_l_max 10
_diffrn_reflns_limit_l_min -15
_diffrn_reflns_number 6563
_diffrn_reflns_theta_full 26.40
_diffrn_reflns_theta_max 26.40
_diffrn_reflns_theta_min 2.03
_exptl_absorpt_coefficient_mu 0.073
_exptl_absorpt_correction_T_max 0.9821
_exptl_absorpt_correction_T_min 0.9715
_exptl_absorpt_correction_type multi-scan
_exptl_absorpt_process_details SADABS
_exptl_crystal_colour white
_exptl_crystal_density_diffrn 1.155
_exptl_crystal_density_meas 0
_exptl_crystal_density_method 'not measured'
_exptl_crystal_description rectangular
_exptl_crystal_F_000 440
_exptl_crystal_size_max 0.40
_exptl_crystal_size_mid 0.30
_exptl_crystal_size_min 0.25
_refine_diff_density_max 0.342
_refine_diff_density_min -0.242
_refine_diff_density_rms 0.051
_refine_ls_extinction_method none
_refine_ls_goodness_of_fit_ref 1.080
_refine_ls_hydrogen_treatment mixed
_refine_ls_matrix_type full
_refine_ls_number_parameters 277
_refine_ls_number_reflns 4654
_refine_ls_number_restraints 0
_refine_ls_restrained_S_all 1.080
_refine_ls_R_factor_all 0.0550
_refine_ls_R_factor_gt 0.0471
_refine_ls_shift/su_max 0.001
_refine_ls_shift/su_mean 0.000
_refine_ls_structure_factor_coef Fsqd
_refine_ls_weighting_details 'calc w=1/[\s^2^(Fo^2^)+(0.0829P)^2^+0.0200P] where P=(Fo^2^+2Fc^2^)/3'
_refine_ls_weighting_scheme calc
_refine_ls_wR_factor_gt 0.1290
_refine_ls_wR_factor_ref 0.1351
_reflns_number_gt 3825
_reflns_number_total 4654
_reflns_threshold_expression >2sigma(I)
_cod_duplicate_entry 7104850
_cod_data_source_file b308029c.txt
_cod_data_source_block s1173ma
_cod_depositor_comments
;
The following automatic conversions were performed:

'_symmetry_cell_setting' value 'Triclinic' changed to 'triclinic'
according to
/usr/data/users/saulius/automatic-downloads/retrospective/RSC/lib/dictionaries/cif_core.dic
dictionary named 'cif_core.dic' version 2.4.2 from 2011-04-26.

Automatic conversion script
Id: cif_fix_values 2281 2013-09-26 08:29:07Z andrius 
;
_cod_original_sg_symbol_H-M P-1
_cod_database_code 7113639

loop_
_symmetry_equiv_pos_as_xyz
'x, y, z'
'-x, -y, -z'

loop_
_atom_site_label
_atom_site_type_symbol
_atom_site_fract_x
_atom_site_fract_y
_atom_site_fract_z
_atom_site_U_iso_or_equiv
_atom_site_adp_type
_atom_site_occupancy
_atom_site_symmetry_multiplicity
_atom_site_calc_flag
_atom_site_refinement_flags
C1 C -0.08926(13) 0.14860(13) 0.72743(11) 0.0193(3) Uani 1 1 d .
C2 C -0.09073(14) 0.21015(13) 0.82387(12) 0.0221(3) Uani 1 1 d .
H2 H -0.0879 0.1574 0.8912 0.026 Uiso 1 1 calc R
C3 C -0.09628(15) 0.34849(14) 0.82254(14) 0.0285(3) Uani 1 1 d .
H3 H -0.0975 0.3896 0.8887 0.034 Uiso 1 1 calc R
C4 C -0.10003(15) 0.42572(15) 0.72478(14) 0.0328(4) Uani 1 1 d .
H4 H -0.1035 0.5200 0.7237 0.039 Uiso 1 1 calc R
C5 C -0.09871(15) 0.36585(15) 0.62855(14) 0.0334(4) Uani 1 1 d .
H5 H -0.1007 0.4193 0.5614 0.040 Uiso 1 1 calc R
C6 C -0.09445(14) 0.22808(15) 0.62943(12) 0.0257(3) Uani 1 1 d .
H6 H -0.0951 0.1877 0.5631 0.031 Uiso 1 1 calc R
C7 C -0.07645(13) 0.00016(13) 0.72347(10) 0.0180(3) Uani 1 1 d .
H7 H -0.1295 -0.0312 0.6676 0.022 Uiso 1 1 calc R
C8 C 0.07698(14) -0.06382(12) 0.71486(11) 0.0190(3) Uani 1 1 d .
H8 H 0.0948 -0.1256 0.6551 0.023 Uiso 1 1 calc R
C9 C 0.02238(14) -0.13902(12) 0.82590(11) 0.0194(3) Uani 1 1 d .
C10 C -0.24421(13) -0.11737(13) 0.90230(10) 0.0191(3) Uani 1 1 d .
C11 C -0.27728(16) -0.26105(14) 0.88671(12) 0.0274(3) Uani 1 1 d .
H11A H -0.2884 -0.2677 0.8101 0.041 Uiso 1 1 calc R
H11B H -0.3656 -0.2875 0.9354 0.041 Uiso 1 1 calc R
H11C H -0.1991 -0.3200 0.9047 0.041 Uiso 1 1 calc R
C12 C -0.22780(15) -0.10572(15) 1.02179(11) 0.0252(3) Uani 1 1 d .
H12A H -0.1511 -0.1659 1.0410 0.038 Uiso 1 1 calc R
H12B H -0.3170 -0.1299 1.0702 0.038 Uiso 1 1 calc R
H12C H -0.2047 -0.0139 1.0309 0.038 Uiso 1 1 calc R
C13 C -0.36220(14) -0.02355(14) 0.87054(11) 0.0234(3) Uani 1 1 d .
H13A H -0.3454 0.0665 0.8887 0.035 Uiso 1 1 calc R
H13B H -0.4541 -0.0542 0.9112 0.035 Uiso 1 1 calc R
H13C H -0.3629 -0.0226 0.7913 0.035 Uiso 1 1 calc R
C14 C 0.20393(13) 0.02312(13) 0.71215(10) 0.0179(3) Uani 1 1 d .
H14A H 0.2829 -0.0323 0.7358 0.022 Uiso 1 1 calc R
H14B H 0.1784 0.0914 0.7650 0.022 Uiso 1 1 calc R
C15 C 0.25416(13) 0.09214(12) 0.59764(10) 0.0167(3) Uani 1 1 d .
C16 C 0.44523(13) 0.18721(12) 0.67581(10) 0.0171(3) Uani 1 1 d .
H16A H 0.5484 0.1842 0.6468 0.021 Uiso 1 1 calc R
H16B H 0.4245 0.1092 0.7302 0.021 Uiso 1 1 calc R
C17 C 0.41278(13) 0.31225(12) 0.73532(10) 0.0179(3) Uani 1 1 d .
C18 C 0.51775(15) 0.35896(14) 0.78793(11) 0.0228(3) Uani 1 1 d .
H18 H 0.6080 0.3151 0.7822 0.027 Uiso 1 1 calc R
C19 C 0.49149(16) 0.46851(14) 0.84827(12) 0.0289(3) Uani 1 1 d .
H19 H 0.5631 0.4985 0.8847 0.035 Uiso 1 1 calc R
C20 C 0.36062(17) 0.53481(14) 0.85572(12) 0.0292(3) Uani 1 1 d .
H20 H 0.3430 0.6109 0.8962 0.035 Uiso 1 1 calc R
C21 C 0.25598(16) 0.48914(14) 0.80374(12) 0.0258(3) Uani 1 1 d .
H21 H 0.1660 0.5337 0.8092 0.031 Uiso 1 1 calc R
C22 C 0.28168(14) 0.37851(13) 0.74354(11) 0.0203(3) Uani 1 1 d .
H22 H 0.2094 0.3481 0.7079 0.024 Uiso 1 1 calc R
C23 C 0.41786(14) 0.24796(13) 0.47406(10) 0.0185(3) Uani 1 1 d .
C24 C 0.45361(16) 0.15005(14) 0.38634(11) 0.0261(3) Uani 1 1 d .
H24A H 0.5211 0.0822 0.4096 0.039 Uiso 1 1 calc R
H24B H 0.4963 0.1978 0.3167 0.039 Uiso 1 1 calc R
H24C H 0.3665 0.1072 0.3763 0.039 Uiso 1 1 calc R
C25 C 0.55375(17) 0.32333(16) 0.47601(12) 0.0326(4) Uani 1 1 d .
H25A H 0.5378 0.3810 0.5366 0.049 Uiso 1 1 calc R
H25B H 0.5794 0.3777 0.4061 0.049 Uiso 1 1 calc R
H25C H 0.6311 0.2595 0.4866 0.049 Uiso 1 1 calc R
C26 C 0.30265(16) 0.34725(15) 0.44653(12) 0.0290(3) Uani 1 1 d .
H26A H 0.2150 0.2998 0.4453 0.044 Uiso 1 1 calc R
H26B H 0.3339 0.3946 0.3742 0.044 Uiso 1 1 calc R
H26C H 0.2848 0.4113 0.5024 0.044 Uiso 1 1 calc R
N1 N 0.36772(11) 0.17337(10) 0.58471(8) 0.0160(2) Uani 1 1 d .
N2 N -0.10900(11) -0.08047(10) 0.83084(9) 0.0178(2) Uani 1 1 d .
O1 O 0.19034(10) 0.07286(10) 0.52211(7) 0.0243(2) Uani 1 1 d .
O2 O 0.07281(10) -0.22096(10) 0.88746(8) 0.0282(3) Uani 1 1 d .

loop_
_atom_site_aniso_label
_atom_site_aniso_U_11
_atom_site_aniso_U_22
_atom_site_aniso_U_33
_atom_site_aniso_U_23
_atom_site_aniso_U_13
_atom_site_aniso_U_12
C1 0.0133(6) 0.0225(7) 0.0218(7) 0.0017(5) -0.0040(5) 0.0006(5)
C2 0.0165(6) 0.0241(7) 0.0265(7) -0.0012(6) -0.0070(6) 0.0014(5)
C3 0.0189(7) 0.0232(7) 0.0447(9) -0.0066(6) -0.0072(6) 0.0019(5)
C4 0.0217(7) 0.0195(7) 0.0553(11) 0.0039(7) -0.0051(7) 0.0044(6)
C5 0.0229(8) 0.0308(8) 0.0417(9) 0.0151(7) -0.0028(7) 0.0064(6)
C6 0.0194(7) 0.0312(8) 0.0248(7) 0.0055(6) -0.0038(6) 0.0037(5)
C7 0.0186(6) 0.0214(7) 0.0140(6) 0.0001(5) -0.0034(5) -0.0025(5)
C8 0.0209(7) 0.0179(6) 0.0176(6) -0.0025(5) -0.0009(5) 0.0009(5)
C9 0.0199(7) 0.0167(6) 0.0214(7) -0.0033(5) -0.0025(5) 0.0012(5)
C10 0.0188(7) 0.0221(7) 0.0162(6) -0.0008(5) -0.0026(5) -0.0014(5)
C11 0.0278(7) 0.0248(7) 0.0293(8) -0.0030(6) -0.0021(6) -0.0056(6)
C12 0.0257(7) 0.0336(8) 0.0158(7) 0.0004(6) -0.0029(6) -0.0033(6)
C13 0.0205(7) 0.0295(7) 0.0199(7) -0.0023(6) -0.0027(6) 0.0017(6)
C14 0.0178(6) 0.0204(6) 0.0156(6) -0.0026(5) -0.0025(5) 0.0024(5)
C15 0.0169(6) 0.0183(6) 0.0147(6) -0.0029(5) -0.0026(5) 0.0044(5)
C16 0.0170(6) 0.0188(6) 0.0164(6) -0.0006(5) -0.0063(5) 0.0018(5)
C17 0.0204(6) 0.0182(6) 0.0145(6) 0.0002(5) -0.0022(5) -0.0021(5)
C18 0.0231(7) 0.0246(7) 0.0211(7) 0.0003(5) -0.0048(6) -0.0044(5)
C19 0.0363(8) 0.0281(8) 0.0240(7) -0.0036(6) -0.0071(6) -0.0118(6)
C20 0.0412(9) 0.0217(7) 0.0240(7) -0.0074(6) 0.0007(7) -0.0051(6)
C21 0.0295(8) 0.0212(7) 0.0247(7) -0.0029(6) 0.0013(6) 0.0010(6)
C22 0.0227(7) 0.0194(7) 0.0189(7) -0.0010(5) -0.0035(5) -0.0007(5)
C23 0.0214(7) 0.0190(6) 0.0144(6) 0.0010(5) -0.0026(5) 0.0010(5)
C24 0.0332(8) 0.0241(7) 0.0184(7) -0.0023(6) 0.0031(6) 0.0020(6)
C25 0.0356(9) 0.0394(9) 0.0221(7) 0.0043(6) -0.0041(6) -0.0153(7)
C26 0.0313(8) 0.0281(8) 0.0245(8) 0.0061(6) -0.0021(6) 0.0098(6)
N1 0.0187(5) 0.0170(5) 0.0128(5) -0.0006(4) -0.0046(4) 0.0017(4)
N2 0.0187(5) 0.0184(5) 0.0161(5) 0.0001(4) -0.0035(4) 0.0011(4)
O1 0.0245(5) 0.0329(6) 0.0171(5) -0.0032(4) -0.0061(4) -0.0056(4)
O2 0.0273(5) 0.0245(5) 0.0305(6) 0.0050(4) -0.0036(4) 0.0072(4)

loop_
_atom_type_symbol
_atom_type_description
_atom_type_scat_dispersion_real
_atom_type_scat_dispersion_imag
_atom_type_scat_source
C C 0.0033 0.0016 'International Tables Vol C Tables 4.2.6.8 and 6.1.1.4'
H H 0.0000 0.0000 'International Tables Vol C Tables 4.2.6.8 and 6.1.1.4'
N N 0.0061 0.0033 'International Tables Vol C Tables 4.2.6.8 and 6.1.1.4'
O O 0.0106 0.0060 'International Tables Vol C Tables 4.2.6.8 and 6.1.1.4'

loop_
_geom_angle_atom_site_label_1
_geom_angle_atom_site_label_2
_geom_angle_atom_site_label_3
_geom_angle
C2 C1 C6 118.78(12)
C2 C1 C7 122.67(12)
C6 C1 C7 118.50(12)
C1 C2 C3 120.61(13)
C1 C2 H2 119.7
C3 C2 H2 119.7
C4 C3 C2 119.91(14)
C4 C3 H3 120.0
C2 C3 H3 120.0
C5 C4 C3 120.04(13)
C5 C4 H4 120.0
C3 C4 H4 120.0
C4 C5 C6 120.36(14)
C4 C5 H5 119.8
C6 C5 H5 119.8
C5 C6 C1 120.29(14)
C5 C6 H6 119.9
C1 C6 H6 119.9
N2 C7 C1 115.98(10)
N2 C7 C8 86.25(9)
C1 C7 C8 117.18(10)
N2 C7 H7 111.7
C1 C7 H7 111.7
C8 C7 H7 111.7
C14 C8 C9 115.56(10)
C14 C8 C7 120.03(10)
C9 C8 C7 85.78(9)
C14 C8 H8 111.1
C9 C8 H8 111.1
C7 C8 H8 111.1
O2 C9 N2 132.49(13)
O2 C9 C8 135.03(12)
N2 C9 C8 92.48(10)
N2 C10 C13 109.05(11)
N2 C10 C12 108.65(10)
C13 C10 C12 110.24(11)
N2 C10 C11 108.75(10)
C13 C10 C11 110.21(11)
C12 C10 C11 109.89(11)
C10 C11 H11A 109.5
C10 C11 H11B 109.5
H11A C11 H11B 109.5
C10 C11 H11C 109.5
H11A C11 H11C 109.5
H11B C11 H11C 109.5
C10 C12 H12A 109.5
C10 C12 H12B 109.5
H12A C12 H12B 109.5
C10 C12 H12C 109.5
H12A C12 H12C 109.5
H12B C12 H12C 109.5
C10 C13 H13A 109.5
C10 C13 H13B 109.5
H13A C13 H13B 109.5
C10 C13 H13C 109.5
H13A C13 H13C 109.5
H13B C13 H13C 109.5
C8 C14 C15 112.30(10)
C8 C14 H14A 109.1
C15 C14 H14A 109.1
C8 C14 H14B 109.1
C15 C14 H14B 109.1
H14A C14 H14B 107.9
O1 C15 N1 123.06(12)
O1 C15 C14 119.09(11)
N1 C15 C14 117.85(10)
N1 C16 C17 116.16(10)
N1 C16 H16A 108.2
C17 C16 H16A 108.2
N1 C16 H16B 108.2
C17 C16 H16B 108.2
H16A C16 H16B 107.4
C22 C17 C18 118.95(12)
C22 C17 C16 122.90(11)
C18 C17 C16 118.10(11)
C19 C18 C17 120.63(13)
C19 C18 H18 119.7
C17 C18 H18 119.7
C18 C19 C20 120.19(13)
C18 C19 H19 119.9
C20 C19 H19 119.9
C21 C20 C19 119.52(12)
C21 C20 H20 120.2
C19 C20 H20 120.2
C20 C21 C22 120.45(13)
C20 C21 H21 119.8
C22 C21 H21 119.8
C17 C22 C21 120.24(12)
C17 C22 H22 119.9
C21 C22 H22 119.9
N1 C23 C26 109.17(10)
N1 C23 C24 109.89(10)
C26 C23 C24 111.20(11)
N1 C23 C25 110.71(10)
C26 C23 C25 108.90(12)
C24 C23 C25 106.95(11)
C23 C24 H24A 109.5
C23 C24 H24B 109.5
H24A C24 H24B 109.5
C23 C24 H24C 109.5
H24A C24 H24C 109.5
H24B C24 H24C 109.5
C23 C25 H25A 109.5
C23 C25 H25B 109.5
H25A C25 H25B 109.5
C23 C25 H25C 109.5
H25A C25 H25C 109.5
H25B C25 H25C 109.5
C23 C26 H26A 109.5
C23 C26 H26B 109.5
H26A C26 H26B 109.5
C23 C26 H26C 109.5
H26A C26 H26C 109.5
H26B C26 H26C 109.5
C15 N1 C16 120.97(11)
C15 N1 C23 119.80(10)
C16 N1 C23 119.21(10)
C9 N2 C10 129.92(11)
C9 N2 C7 95.49(10)
C10 N2 C7 132.36(10)

loop_
_geom_bond_atom_site_label_1
_geom_bond_atom_site_label_2
_geom_bond_distance
C1 C2 1.3928(18)
C1 C6 1.3977(19)
C1 C7 1.5034(18)
C2 C3 1.3938(19)
C2 H2 0.9500
C3 C4 1.382(2)
C3 H3 0.9500
C4 C5 1.382(2)
C4 H4 0.9500
C5 C6 1.389(2)
C5 H5 0.9500
C6 H6 0.9500
C7 N2 1.4846(16)
C7 C8 1.5705(17)
C7 H7 1.0000
C8 C14 1.5127(18)
C8 C9 1.5269(18)
C8 H8 1.0000
C9 O2 1.2139(16)
C9 N2 1.3617(17)
C10 N2 1.4753(17)
C10 C13 1.5241(18)
C10 C12 1.5275(18)
C10 C11 1.5300(18)
C11 H11A 0.9800
C11 H11B 0.9800
C11 H11C 0.9800
C12 H12A 0.9800
C12 H12B 0.9800
C12 H12C 0.9800
C13 H13A 0.9800
C13 H13B 0.9800
C13 H13C 0.9800
C14 C15 1.5287(18)
C14 H14A 0.9900
C14 H14B 0.9900
C15 O1 1.2291(15)
C15 N1 1.3594(17)
C16 N1 1.4653(15)
C16 C17 1.5163(17)
C16 H16A 0.9900
C16 H16B 0.9900
C17 C22 1.3909(18)
C17 C18 1.3968(18)
C18 C19 1.383(2)
C18 H18 0.9500
C19 C20 1.390(2)
C19 H19 0.9500
C20 C21 1.385(2)
C20 H20 0.9500
C21 C22 1.3912(18)
C21 H21 0.9500
C22 H22 0.9500
C23 N1 1.5122(16)
C23 C26 1.5212(18)
C23 C24 1.5240(18)
C23 C25 1.5289(19)
C24 H24A 0.9800
C24 H24B 0.9800
C24 H24C 0.9800
C25 H25A 0.9800
C25 H25B 0.9800
C25 H25C 0.9800
C26 H26A 0.9800
C26 H26B 0.9800
C26 H26C 0.9800

loop_
_geom_torsion_atom_site_label_1
_geom_torsion_atom_site_label_2
_geom_torsion_atom_site_label_3
_geom_torsion_atom_site_label_4
_geom_torsion
C6 C1 C2 C3 -0.44(19)
C7 C1 C2 C3 177.06(12)
C1 C2 C3 C4 -0.2(2)
C2 C3 C4 C5 0.2(2)
C3 C4 C5 C6 0.4(2)
C4 C5 C6 C1 -1.0(2)
C2 C1 C6 C5 1.0(2)
C7 C1 C6 C5 -176.60(12)
C2 C1 C7 N2 17.90(17)
C6 C1 C7 N2 -164.60(11)
C2 C1 C7 C8 -81.81(15)
C6 C1 C7 C8 95.70(14)
N2 C7 C8 C14 -116.71(12)
C1 C7 C8 C14 0.66(17)
N2 C7 C8 C9 0.49(8)
C1 C7 C8 C9 117.86(11)
C14 C8 C9 O2 -59.96(19)
C7 C8 C9 O2 178.65(15)
C14 C8 C9 N2 120.87(11)
C7 C8 C9 N2 -0.53(9)
C9 C8 C14 C15 178.60(10)
C7 C8 C14 C15 -80.90(14)
C8 C14 C15 O1 0.40(16)
C8 C14 C15 N1 179.90(10)
N1 C16 C17 C22 29.04(18)
N1 C16 C17 C18 -153.77(12)
C22 C17 C18 C19 0.7(2)
C16 C17 C18 C19 -176.63(13)
C17 C18 C19 C20 -1.1(2)
C18 C19 C20 C21 1.0(2)
C19 C20 C21 C22 -0.6(2)
C18 C17 C22 C21 -0.28(19)
C16 C17 C22 C21 176.89(12)
C20 C21 C22 C17 0.3(2)
O1 C15 N1 C16 -176.50(11)
C14 C15 N1 C16 4.02(16)
O1 C15 N1 C23 1.82(18)
C14 C15 N1 C23 -177.66(10)
C17 C16 N1 C15 -101.93(13)
C17 C16 N1 C23 79.74(14)
C26 C23 N1 C15 64.95(14)
C24 C23 N1 C15 -57.25(15)
C25 C23 N1 C15 -175.18(11)
C26 C23 N1 C16 -116.70(12)
C24 C23 N1 C16 121.10(12)
C25 C23 N1 C16 3.17(15)
O2 C9 N2 C10 -14.3(2)
C8 C9 N2 C10 164.93(12)
O2 C9 N2 C7 -178.65(14)
C8 C9 N2 C7 0.56(9)
C13 C10 N2 C9 -176.92(12)
C12 C10 N2 C9 62.89(16)
C11 C10 N2 C9 -56.70(16)
C13 C10 N2 C7 -18.20(17)
C12 C10 N2 C7 -138.40(13)
C11 C10 N2 C7 102.01(14)
C1 C7 N2 C9 -119.06(11)
C8 C7 N2 C9 -0.55(9)
C1 C7 N2 C10 77.18(16)
C8 C7 N2 C10 -164.30(12)
